data_7015600
loop_
_publ_author_name
'Aidoudi, Farida H.'
'Byrne, Peter J.'
'Allan, Pheobe K.'
'Teat, Simon J.'
'Lightfoot, Philip'
'Morris, Russell E.'

_publ_section_title
;
 Ionic liquids and deep eutectic mixtures as new solvents for the
 synthesis of vanadium fluorides and oxyfluorides.
;
_journal_issue 16
_journal_name_full 'Dalton transactions (Cambridge, England : 2003)'
_journal_page_first 4324
_journal_page_last 4331
_journal_paper_doi 10.1039/c0dt01765e
_journal_volume 40
_journal_year 2011
_chemical_formula_moiety 'F5 V, 2(C H6 N)'
_chemical_formula_sum 'C2 H12 F5 N2 V'
_chemical_formula_weight 210.08
_chemical_name_systematic
;
?
;
_space_group_IT_number 62
_symmetry_cell_setting orthorhombic
_symmetry_space_group_name_Hall '-P 2ac 2n'
_symmetry_space_group_name_H-M 'P n m a'
_atom_sites_solution_hydrogens geom
_atom_sites_solution_primary direct
_atom_sites_solution_secondary difmap
_audit_creation_method SHELXL-97
_cell_angle_alpha 90.00
_cell_angle_beta 90.00
_cell_angle_gamma 90.00
_cell_formula_units_Z 4
_cell_length_a 10.256(3)
_cell_length_b 7.899(4)
_cell_length_c 9.157(5)
_cell_measurement_reflns_used 2937
_cell_measurement_temperature 125(2)
_cell_measurement_theta_max 26.3661
_cell_measurement_theta_min 1.9857
_cell_volume 741.8(6)
_computing_cell_refinement 'CrystalClear (rigaku Corp., 2008)'
_computing_data_collection 'CrystalClear (rigaku Corp., 2008)'
_computing_data_reduction 'CrystalClear (rigaku Corp., 2008)'
_computing_molecular_graphics 'Bruker SHELXTL'
_computing_publication_material 'Bruker SHELXTL'
_computing_structure_refinement 'SHELXL-97 (Sheldrick, 1997)'
_computing_structure_solution 'SHELXL-97 (Sheldrick, 1997)'
_diffrn_ambient_temperature 125(2)
_diffrn_measured_fraction_theta_full 0.968
_diffrn_measured_fraction_theta_max 0.968
_diffrn_measurement_device_type 'CCD area detector'
_diffrn_measurement_method dtprofit.ref
_diffrn_radiation_monochromator graphite
_diffrn_radiation_source 'fine-focus sealed tube'
_diffrn_radiation_type MoK\a
_diffrn_radiation_wavelength 0.71073
_diffrn_reflns_av_R_equivalents 0.1625
_diffrn_reflns_av_sigmaI/netI 0.0893
_diffrn_reflns_limit_h_max 12
_diffrn_reflns_limit_h_min -11
_diffrn_reflns_limit_k_max 9
_diffrn_reflns_limit_k_min -9
_diffrn_reflns_limit_l_max 11
_diffrn_reflns_limit_l_min -9
_diffrn_reflns_number 3576
_diffrn_reflns_theta_full 26.33
_diffrn_reflns_theta_max 26.33
_diffrn_reflns_theta_min 3.41
_exptl_absorpt_coefficient_mu 1.363
_exptl_absorpt_correction_T_max 1.0000
_exptl_absorpt_correction_T_min 0.28261
_exptl_absorpt_correction_type multi-scan
_exptl_absorpt_process_details 'Jacobson, R. (1998) Private communication'
_exptl_crystal_colour green
_exptl_crystal_density_diffrn 1.881
_exptl_crystal_density_method 'not measured'
_exptl_crystal_description prism
_exptl_crystal_F_000 424
_exptl_crystal_size_max 0.3
_exptl_crystal_size_mid 0.09
_exptl_crystal_size_min 0.09
_refine_diff_density_max 0.966
_refine_diff_density_min -0.981
_refine_diff_density_rms 0.273
_refine_ls_extinction_method none
_refine_ls_goodness_of_fit_ref 1.168
_refine_ls_hydrogen_treatment none
_refine_ls_matrix_type full
_refine_ls_number_parameters 59
_refine_ls_number_reflns 784
_refine_ls_number_restraints 0
_refine_ls_restrained_S_all 1.168
_refine_ls_R_factor_all 0.1226
_refine_ls_R_factor_gt 0.1164
_refine_ls_shift/su_max 0.000
_refine_ls_shift/su_mean 0.000
_refine_ls_structure_factor_coef Fsqd
_refine_ls_weighting_details 'calc w=1/[\s^2^(Fo^2^)+(0.1705P)^2^+9.0991P] where P=(Fo^2^+2Fc^2^)/3'
_refine_ls_weighting_scheme calc
_refine_ls_wR_factor_gt 0.3419
_refine_ls_wR_factor_ref 0.3474
_reflns_number_gt 734
_reflns_number_total 784
_reflns_threshold_expression >2sigma(I)
_cod_data_source_file c0dt01765e.txt
_cod_data_source_block 6
_cod_database_code 7015600

loop_
_symmetry_equiv_pos_as_xyz
'x, y, z'
'-x+1/2, -y, z+1/2'
'x+1/2, -y+1/2, -z+1/2'
'-x, y+1/2, -z'
'-x, -y, -z'
'x-1/2, y, -z-1/2'
'-x-1/2, y-1/2, z-1/2'
'x, -y-1/2, z'

loop_
_atom_site_label
_atom_site_type_symbol
_atom_site_fract_x
_atom_site_fract_y
_atom_site_fract_z
_atom_site_U_iso_or_equiv
_atom_site_adp_type
_atom_site_occupancy
_atom_site_symmetry_multiplicity
_atom_site_calc_flag
_atom_site_refinement_flags
_atom_site_disorder_assembly
_atom_site_disorder_group
V1 V 0.0000 0.5000 0.5000 0.0218(9) Uani 1 2 d S . .
F1 F -0.0101(7) 0.7500 0.4688(8) 0.0266(19) Uani 1 2 d S . .
F2 F 0.1916(6) 0.4952(6) 0.4251(5) 0.0346(16) Uani 1 1 d . . .
F3 F -0.0793(6) 0.4626(7) 0.3284(4) 0.0332(15) Uani 1 1 d . . .
N2 N 0.2627(10) 0.7500 0.2442(9) 0.030(3) Uani 1 2 d S . .
H2A H 0.2949 0.8545 0.2489 0.045 Uiso 0.50 1 calc PR . .
H2B H 0.3218 0.6810 0.2052 0.045 Uiso 0.50 1 calc PR . .
H2C H 0.2427 0.7145 0.3337 0.045 Uiso 0.50 1 calc PR . .
C2 C 0.1401(11) 0.7500 0.1495(11) 0.027(3) Uani 1 2 d S . .
H2D H 0.0791 0.8311 0.1871 0.040 Uiso 0.50 1 calc PR . .
H2E H 0.1014 0.6394 0.1508 0.040 Uiso 0.50 1 calc PR . .
H2F H 0.1629 0.7795 0.0510 0.040 Uiso 0.50 1 calc PR . .
N1 N 0.1803(10) 0.2500 0.2283(10) 0.030(2) Uani 1 2 d S . .
H1A H 0.1857 0.3544 0.2645 0.045 Uiso 0.50 1 calc PR . .
H1B H 0.2593 0.2150 0.2017 0.045 Uiso 0.50 1 calc PR . .
H1C H 0.1486 0.1806 0.2961 0.045 Uiso 0.50 1 calc PR . .
C1 C 0.0974(14) 0.2500 0.1063(12) 0.042(4) Uani 1 2 d S . .
H1D H 0.0163 0.1969 0.1315 0.063 Uiso 0.50 1 calc PR . .
H1E H 0.1378 0.1887 0.0279 0.063 Uiso 0.50 1 calc PR . .
H1F H 0.0814 0.3645 0.0760 0.063 Uiso 0.50 1 calc PR . .

loop_
_atom_site_aniso_label
_atom_site_aniso_U_11
_atom_site_aniso_U_22
_atom_site_aniso_U_33
_atom_site_aniso_U_23
_atom_site_aniso_U_13
_atom_site_aniso_U_12
V1 0.0309(15) 0.0315(16) 0.0032(12) 0.0011(7) 0.0003(6) -0.0011(8)
F1 0.057(5) 0.018(4) 0.005(3) 0.000 -0.007(3) 0.000
F2 0.035(3) 0.053(4) 0.016(2) 0.005(2) 0.010(2) 0.004(2)
F3 0.058(4) 0.038(3) 0.003(2) 0.0003(19) -0.009(2) -0.002(3)
N2 0.028(6) 0.051(7) 0.010(4) 0.000 0.005(4) 0.000
C2 0.024(6) 0.048(8) 0.009(5) 0.000 -0.006(4) 0.000
N1 0.026(6) 0.050(7) 0.013(4) 0.000 0.003(4) 0.000
C1 0.033(7) 0.083(12) 0.009(5) 0.000 -0.002(5) 0.000

loop_
_atom_type_symbol
_atom_type_description
_atom_type_scat_dispersion_real
_atom_type_scat_dispersion_imag
_atom_type_scat_source
C C 0.0033 0.0016 'International Tables Vol C Tables 4.2.6.8 and 6.1.1.4'
F F 0.0171 0.0103 'International Tables Vol C Tables 4.2.6.8 and 6.1.1.4'
N N 0.0061 0.0033 'International Tables Vol C Tables 4.2.6.8 and 6.1.1.4'
V V 0.3005 0.5294 'International Tables Vol C Tables 4.2.6.8 and 6.1.1.4'
H H 0.0000 0.0000 'International Tables Vol C Tables 4.2.6.8 and 6.1.1.4'

loop_
_geom_angle_atom_site_label_1
_geom_angle_atom_site_label_2
_geom_angle_atom_site_label_3
_geom_angle
_geom_angle_site_symmetry_1
_geom_angle_site_symmetry_3
_geom_angle_publ_flag
F3 V1 F3 180.000(1) . 5_566 ?
F3 V1 F1 89.2(3) . 5_566 ?
F3 V1 F1 90.8(3) 5_566 5_566 ?
F3 V1 F1 90.8(3) . . ?
F3 V1 F1 89.2(3) 5_566 . ?
F1 V1 F1 180.0(4) 5_566 . ?
F3 V1 F2 97.9(2) . . ?
F3 V1 F2 82.1(2) 5_566 . ?
F1 V1 F2 88.9(2) 5_566 . ?
F1 V1 F2 91.1(3) . . ?
F3 V1 F2 82.1(2) . 5_566 ?
F3 V1 F2 97.9(2) 5_566 5_566 ?
F1 V1 F2 91.1(3) 5_566 5_566 ?
F1 V1 F2 88.9(3) . 5_566 ?
F2 V1 F2 180.0 . 5_566 ?
V1 F1 V1 162.5(4) 4_556 . ?
C2 N2 H2A 109.5 . . ?
C2 N2 H2B 109.5 . . ?
H2A N2 H2B 109.5 . . ?
C2 N2 H2C 109.5 . . ?
H2A N2 H2C 109.5 . . ?
H2B N2 H2C 109.5 . . ?
N2 C2 H2D 109.5 . . ?
N2 C2 H2E 109.5 . . ?
H2D C2 H2E 109.5 . . ?
N2 C2 H2F 109.5 . . ?
H2D C2 H2F 109.5 . . ?
H2E C2 H2F 109.5 . . ?
C1 N1 H1A 109.5 . . ?
C1 N1 H1B 109.5 . . ?
H1A N1 H1B 109.5 . . ?
C1 N1 H1C 109.5 . . ?
H1A N1 H1C 109.5 . . ?
H1B N1 H1C 109.5 . . ?
N1 C1 H1D 109.5 . . ?
N1 C1 H1E 109.5 . . ?
H1D C1 H1E 109.5 . . ?
N1 C1 H1F 109.5 . . ?
H1D C1 H1F 109.5 . . ?
H1E C1 H1F 109.5 . . ?

loop_
_geom_bond_atom_site_label_1
_geom_bond_atom_site_label_2
_geom_bond_distance
_geom_bond_site_symmetry_2
_geom_bond_publ_flag
V1 F3 1.794(5) . ?
V1 F3 1.794(5) 5_566 ?
V1 F1 1.998(2) 5_566 ?
V1 F1 1.998(2) . ?
V1 F2 2.082(6) . ?
V1 F2 2.082(6) 5_566 ?
F1 V1 1.998(2) 4_556 ?
N2 C2 1.527(14) . ?
N2 H2A 0.8900 . ?
N2 H2B 0.8900 . ?
N2 H2C 0.8900 . ?
C2 H2D 0.9600 . ?
C2 H2E 0.9600 . ?
C2 H2F 0.9600 . ?
N1 C1 1.405(15) . ?
N1 H1A 0.8900 . ?
N1 H1B 0.8900 . ?
N1 H1C 0.8900 . ?
C1 H1D 0.9600 . ?
C1 H1E 0.9600 . ?
C1 H1F 0.9600 . ?

loop_
_geom_hbond_atom_site_label_D
_geom_hbond_atom_site_label_H
_geom_hbond_atom_site_label_A
_geom_hbond_distance_DH
_geom_hbond_distance_HA
_geom_hbond_distance_DA
_geom_hbond_angle_DHA
_geom_hbond_site_symmetry_A
N2 H2A F3 0.89 2.06 2.867(9) 149.9 3_565
N2 H2A F2 0.89 2.27 2.707(8) 110.3 8_575
N2 H2B F3 0.89 2.02 2.867(9) 157.5 6_656
N2 H2B F1 0.89 2.41 3.039(12) 127.9 6_656
N2 H2C F2 0.89 1.99 2.707(8) 136.1 .
N1 H1A F2 0.89 1.85 2.648(8) 149.0 .
N1 H1B F3 0.89 2.19 3.027(11) 157.3 3
N1 H1B F3 0.89 2.58 3.027(11) 112.2 6_656
N1 H1C F2 0.89 1.88 2.648(8) 144.0 8_565
N1 H1C F3 0.89 2.61 3.279(11) 132.3 8_565
N1 H1C F1 0.89 2.64 3.277(12) 129.7 5_566
